data_7054672
loop_
_publ_author_name
'Zhao, Wenxuan'
'Wang, Chuanzeng'
'Zhang, Yunqian'
'Xue, Saifeng'
'Zhu, Qianjiang'
'Tao, Zhu'

_publ_section_title
;
 Supramolecular assembly of a methyl-substituted cucurbit[6]uril and its
 potential applications in selective sorption
;
_journal_issue 4
_journal_name_full 'New J. Chem.'
_journal_page_first 2433
_journal_paper_doi 10.1039/C5NJ00255A
_journal_volume 39
_journal_year 2015
_chemical_formula_sum 'C42 H80 N24 O28'
_chemical_formula_weight 1369.30
_chemical_name_common zwx
_chemical_name_systematic
;
 ?
;
_space_group_IT_number 12
_symmetry_cell_setting monoclinic
_symmetry_space_group_name_Hall '-C 2y'
_symmetry_space_group_name_H-M 'C 1 2/m 1'
_atom_sites_solution_hydrogens geom
_atom_sites_solution_primary direct
_atom_sites_solution_secondary difmap
_audit_creation_method SHELXL-97
_audit_update_record
;
2014-11-25 deposited with the CCDC.
2015-02-13 downloaded from the CCDC.
;
_cell_angle_alpha 90.00
_cell_angle_beta 94.618(5)
_cell_angle_gamma 90.00
_cell_formula_units_Z 2
_cell_length_a 14.8304(11)
_cell_length_b 19.0315(14)
_cell_length_c 12.5878(9)
_cell_measurement_temperature 223(2)
_cell_volume 3541.3(4)
_computing_structure_refinement 'SHELXL-97 (Sheldrick, 1997)'
_diffrn_ambient_temperature 223(2)
_diffrn_measured_fraction_theta_full 0.982
_diffrn_measured_fraction_theta_max 0.982
_diffrn_measurement_device_type 'Bruker CCD Area Detector'
_diffrn_measurement_method '\f and \w scan'
_diffrn_radiation_monochromator graphite
_diffrn_radiation_source 'fine-focus sealed tube'
_diffrn_radiation_type MoK\a
_diffrn_radiation_wavelength 0.71073
_diffrn_reflns_av_R_equivalents 0.0547
_diffrn_reflns_av_sigmaI/netI 0.0494
_diffrn_reflns_limit_h_max 19
_diffrn_reflns_limit_h_min -19
_diffrn_reflns_limit_k_max 24
_diffrn_reflns_limit_k_min -24
_diffrn_reflns_limit_l_max 15
_diffrn_reflns_limit_l_min -16
_diffrn_reflns_number 24955
_diffrn_reflns_theta_full 27.75
_diffrn_reflns_theta_max 27.75
_diffrn_reflns_theta_min 1.62
_diffrn_standards_interval_count 0
_diffrn_standards_interval_time 0
_diffrn_standards_number 0
_exptl_absorpt_coefficient_mu 0.108
_exptl_absorpt_correction_T_max 0.974
_exptl_absorpt_correction_T_min 0.969
_exptl_absorpt_correction_type multi-scan
_exptl_absorpt_process_details 'SADABS (Bruker, 2005)'
_exptl_crystal_colour colorless
_exptl_crystal_density_diffrn 1.284
_exptl_crystal_density_method 'not measured'
_exptl_crystal_description block
_exptl_crystal_F_000 1448
_exptl_crystal_size_max 0.29
_exptl_crystal_size_mid 0.26
_exptl_crystal_size_min 0.24
_platon_squeeze_details
;
;
_refine_diff_density_max 0.589
_refine_diff_density_min -0.261
_refine_diff_density_rms 0.063
_refine_ls_extinction_method none
_refine_ls_goodness_of_fit_ref 0.952
_refine_ls_hydrogen_treatment constr
_refine_ls_matrix_type full
_refine_ls_number_parameters 187
_refine_ls_number_reflns 4234
_refine_ls_number_restraints 0
_refine_ls_restrained_S_all 0.952
_refine_ls_R_factor_all 0.1283
_refine_ls_R_factor_gt 0.0837
_refine_ls_shift/su_max 0.000
_refine_ls_shift/su_mean 0.000
_refine_ls_structure_factor_coef Fsqd
_refine_ls_weighting_details 'calc w=1/[\s^2^(Fo^2^)+(0.1951P)^2^+0.0000P] where P=(Fo^2^+2Fc^2^)/3'
_refine_ls_weighting_scheme calc
_refine_ls_wR_factor_gt 0.2677
_refine_ls_wR_factor_ref 0.2994
_reflns_number_gt 2061
_reflns_number_total 4234
_reflns_threshold_expression >2sigma(I)
_cod_data_source_file c5nj00255a2.cif
_cod_data_source_block p
_cod_depositor_comments 'Adding full bibliography for 7054672.cif.'
_cod_original_sg_symbol_H-M C2/m
_cod_database_code 7054672

loop_
_symmetry_equiv_pos_as_xyz
'x, y, z'
'-x, y, -z'
'x+1/2, y+1/2, z'
'-x+1/2, y+1/2, -z'
'-x, -y, -z'
'x, -y, z'
'-x+1/2, -y+1/2, -z'
'x+1/2, -y+1/2, z'

loop_
_atom_site_label
_atom_site_type_symbol
_atom_site_fract_x
_atom_site_fract_y
_atom_site_fract_z
_atom_site_U_iso_or_equiv
_atom_site_adp_type
_atom_site_occupancy
_atom_site_symmetry_multiplicity
_atom_site_calc_flag
_atom_site_refinement_flags
C1 C -0.04660(19) 0.17578(17) 0.2787(2) 0.0870(8) Uani 1 1 d .
C2 C 0.06022(19) 0.24326(14) 0.3806(2) 0.0860(8) Uani 1 1 d .
H2 H 0.0637 0.2946 0.3769 0.103 Uiso 1 1 calc R
C3 C 0.10659(18) 0.20848(15) 0.2872(2) 0.0838(8) Uani 1 1 d .
C4 C 0.18078(19) 0.17614(15) 0.4497(3) 0.0855(8) Uani 1 1 d .
C5 C 0.0387(2) 0.12821(19) 0.1371(2) 0.0930(9) Uani 1 1 d .
H5A H -0.0213 0.1261 0.1005 0.112 Uiso 1 1 calc R
H5B H 0.0769 0.1545 0.0923 0.112 Uiso 1 1 calc R
C6 C 0.24433(18) 0.12833(15) 0.2924(3) 0.0893(8) Uani 1 1 d .
H6A H 0.2978 0.1241 0.3417 0.107 Uiso 1 1 calc R
H6B H 0.2612 0.1541 0.2306 0.107 Uiso 1 1 calc R
C7 C 0.0197(3) 0.0000 0.1406(3) 0.0881(11) Uani 1 2 d S
C8 C 0.16857(17) 0.04022(16) 0.1579(2) 0.0832(8) Uani 1 1 d .
C9 C 0.2443(3) 0.0000 0.3160(4) 0.0878(11) Uani 1 2 d S
C10 C -0.1039(2) 0.2480(2) 0.4222(3) 0.1037(10) Uani 1 1 d .
H10A H -0.1609 0.2402 0.3803 0.124 Uiso 1 1 calc R
H10B H -0.0955 0.2983 0.4297 0.124 Uiso 1 1 calc R
C11 C 0.1464(3) 0.2624(2) 0.2160(3) 0.1299(14) Uani 1 1 d .
H11A H 0.0985 0.2896 0.1803 0.195 Uiso 1 1 calc R
H11B H 0.1797 0.2389 0.1641 0.195 Uiso 1 1 calc R
H11C H 0.1862 0.2929 0.2584 0.195 Uiso 1 1 calc R
C12 C 0.2167(4) 0.0738(3) 0.0656(5) 0.0907(16) Uani 0.50 1 d P
H12A H 0.2797 0.0615 0.0727 0.136 Uiso 0.50 1 calc PR
H12B H 0.2106 0.1240 0.0683 0.136 Uiso 0.50 1 calc PR
H12C H 0.1897 0.0567 -0.0013 0.136 Uiso 0.50 1 calc PR
N1 N -0.03172(15) 0.21955(14) 0.3656(2) 0.0933(8) Uani 1 1 d .
N2 N 0.03341(15) 0.16638(13) 0.23701(18) 0.0843(7) Uani 1 1 d .
N3 N 0.10919(15) 0.21746(13) 0.4733(2) 0.0872(7) Uani 1 1 d .
N4 N 0.17771(14) 0.16733(11) 0.3422(2) 0.0819(7) Uani 1 1 d .
N5 N 0.07346(15) 0.05790(13) 0.14902(19) 0.0863(7) Uani 1 1 d .
N6 N 0.21441(15) 0.05813(12) 0.2588(2) 0.0856(7) Uani 1 1 d .
O1 O -0.11931(15) 0.15339(16) 0.24579(18) 0.1172(9) Uani 1 1 d .
O2 O -0.06188(18) 0.0000 0.1237(3) 0.1138(11) Uani 1 2 d S
O3 O 0.23919(15) 0.15391(13) 0.5142(2) 0.1099(8) Uani 1 1 d .
O4 O 0.2904(3) 0.0000 0.3975(3) 0.1320(14) Uani 1 2 d S

loop_
_atom_site_aniso_label
_atom_site_aniso_U_11
_atom_site_aniso_U_22
_atom_site_aniso_U_33
_atom_site_aniso_U_23
_atom_site_aniso_U_13
_atom_site_aniso_U_12
C1 0.0712(16) 0.118(2) 0.0723(18) 0.0168(16) 0.0058(14) 0.0200(14)
C2 0.0885(18) 0.0793(15) 0.093(2) 0.0134(14) 0.0226(16) 0.0052(12)
C3 0.0791(16) 0.0955(17) 0.0788(18) 0.0183(14) 0.0174(14) 0.0042(13)
C4 0.0705(15) 0.0987(18) 0.087(2) 0.0151(15) 0.0073(15) -0.0191(13)
C5 0.0800(16) 0.139(2) 0.0603(16) 0.0154(16) 0.0059(13) 0.0189(16)
C6 0.0652(13) 0.0966(18) 0.106(2) 0.0029(16) 0.0043(14) -0.0030(12)
C7 0.074(2) 0.135(3) 0.056(2) 0.000 0.0106(18) 0.000
C8 0.0652(14) 0.1123(17) 0.0739(18) 0.0003(14) 0.0170(13) 0.0056(12)
C9 0.069(2) 0.100(3) 0.093(3) 0.000 -0.010(2) 0.000
C10 0.0914(19) 0.126(2) 0.096(2) 0.0141(19) 0.0224(17) 0.0345(17)
C11 0.127(3) 0.142(3) 0.124(3) 0.044(2) 0.034(3) 0.005(2)
C12 0.082(3) 0.112(4) 0.081(4) -0.015(3) 0.026(3) -0.020(3)
N1 0.0760(14) 0.1234(18) 0.0824(17) 0.0043(15) 0.0187(12) 0.0222(12)
N2 0.0753(13) 0.1114(16) 0.0677(14) 0.0098(12) 0.0150(11) 0.0162(11)
N3 0.0709(13) 0.1097(16) 0.0824(17) 0.0011(13) 0.0158(12) -0.0135(11)
N4 0.0720(12) 0.0930(14) 0.0812(16) 0.0091(12) 0.0097(11) 0.0080(10)
N5 0.0662(12) 0.1234(19) 0.0692(15) -0.0086(12) 0.0054(10) 0.0092(12)
N6 0.0696(12) 0.0988(16) 0.0868(17) -0.0035(12) -0.0032(12) 0.0030(10)
O1 0.0719(12) 0.191(2) 0.0881(16) -0.0011(14) 0.0016(11) 0.0104(13)
O2 0.0584(15) 0.178(3) 0.103(2) 0.000 -0.0097(15) 0.000
O3 0.0781(12) 0.1493(19) 0.1008(16) 0.0244(14) -0.0027(12) -0.0120(12)
O4 0.126(3) 0.118(2) 0.140(3) 0.000 -0.065(3) 0.000

loop_
_atom_type_symbol
_atom_type_description
_atom_type_scat_dispersion_real
_atom_type_scat_dispersion_imag
_atom_type_scat_source
C C 0.0033 0.0016 'International Tables Vol C Tables 4.2.6.8 and 6.1.1.4'
H H 0.0000 0.0000 'International Tables Vol C Tables 4.2.6.8 and 6.1.1.4'
N N 0.0061 0.0033 'International Tables Vol C Tables 4.2.6.8 and 6.1.1.4'
O O 0.0106 0.0060 'International Tables Vol C Tables 4.2.6.8 and 6.1.1.4'

loop_
_geom_angle_atom_site_label_1
_geom_angle_atom_site_label_2
_geom_angle_atom_site_label_3
_geom_angle
_geom_angle_site_symmetry_1
_geom_angle_site_symmetry_3
O1 C1 N2 127.8(3) . .
O1 C1 N1 124.7(3) . .
N2 C1 N1 107.4(3) . .
N3 C2 N1 114.8(2) . .
N3 C2 C3 104.3(2) . .
N1 C2 C3 103.9(2) . .
N4 C3 N2 113.6(2) . .
N4 C3 C11 110.3(3) . .
N2 C3 C11 115.5(3) . .
N4 C3 C2 102.6(2) . .
N2 C3 C2 101.7(2) . .
C11 C3 C2 112.1(3) . .
O3 C4 N4 125.9(3) . .
O3 C4 N3 125.3(3) . .
N4 C4 N3 108.7(3) . .
N5 C5 N2 114.6(2) . .
N4 C6 N6 113.6(2) . .
O2 C7 N5 125.80(17) . .
O2 C7 N5 125.80(17) . 6
N5 C7 N5 108.3(3) . 6
N6 C8 N5 113.8(2) . .
N6 C8 C8 103.76(15) . 6
N5 C8 C8 103.46(16) . 6
N6 C8 C12 110.6(3) . .
N5 C8 C12 110.6(3) . .
C8 C8 C12 114.4(2) 6 .
O4 C9 N6 126.34(18) . 6
O4 C9 N6 126.34(18) . .
N6 C9 N6 107.3(4) 6 .
N1 C10 N3 113.3(2) . 2_556
C1 N1 C2 112.6(2) . .
C1 N1 C10 122.8(3) . .
C2 N1 C10 123.7(3) . .
C1 N2 C3 114.1(2) . .
C1 N2 C5 120.8(3) . .
C3 N2 C5 124.0(2) . .
C4 N3 C2 112.1(3) . .
C4 N3 C10 121.7(3) . 2_556
C2 N3 C10 123.4(3) . 2_556
C4 N4 C6 122.3(2) . .
C4 N4 C3 112.0(2) . .
C6 N4 C3 125.3(2) . .
C7 N5 C5 122.9(2) . .
C7 N5 C8 112.3(2) . .
C5 N5 C8 124.3(3) . .
C9 N6 C8 112.5(2) . .
C9 N6 C6 120.5(3) . .
C8 N6 C6 125.9(3) . .

loop_
_geom_bond_atom_site_label_1
_geom_bond_atom_site_label_2
_geom_bond_distance
_geom_bond_site_symmetry_2
C1 O1 1.202(4) .
C1 N2 1.348(4) .
C1 N1 1.379(4) .
C2 N3 1.412(4) .
C2 N1 1.434(4) .
C2 C3 1.557(4) .
C3 N4 1.445(3) .
C3 N2 1.452(4) .
C3 C11 1.513(5) .
C4 O3 1.215(3) .
C4 N4 1.361(4) .
C4 N3 1.373(4) .
C5 N5 1.437(4) .
C5 N2 1.460(4) .
C6 N4 1.421(4) .
C6 N6 1.460(4) .
C7 O2 1.211(5) .
C7 N5 1.359(3) .
C7 N5 1.359(3) 6
C8 N6 1.433(4) .
C8 N5 1.446(3) .
C8 C8 1.531(6) 6
C8 C12 1.550(6) .
C9 O4 1.187(5) .
C9 N6 1.374(4) 6
C9 N6 1.374(4) .
C10 N1 1.438(4) .
C10 N3 1.447(4) 2_556
N3 C10 1.447(4) 2_556

loop_
_platon_squeeze_void_nr
_platon_squeeze_void_average_x
_platon_squeeze_void_average_y
_platon_squeeze_void_average_z
_platon_squeeze_void_volume
_platon_squeeze_void_count_electrons
_platon_squeeze_void_content
1 0.030 0.293 -0.005 1518 324 ' '
